data_1506317
loop_
_publ_author_name
'Chuang, Shih-Ching'
'Khan, Saeed I.'
'Rubin, Yves'

_publ_section_title
;
 Switch of electronic reactivity in fullerene C60: activation of three
 trans-4 positions via temporary saturation of the cis-1 positions.
;
_journal_issue 26
_journal_name_full 'Organic letters'
_journal_page_first 6075
_journal_page_last 6078
_journal_paper_doi 10.1021/ol0625637
_journal_volume 8
_journal_year 2006
_chemical_formula_moiety 'C101 H36 N2 O16, 3(C H Cl3)'
_chemical_formula_sum 'C104 H39 Cl9 N2 O16'
_chemical_formula_weight 1891.42
_chemical_name_systematic
; 
 ? 
;
_space_group_IT_number 2
_symmetry_cell_setting triclinic
_symmetry_space_group_name_Hall '-P 1'
_symmetry_space_group_name_H-M 'P -1'
_atom_sites_solution_hydrogens geom
_atom_sites_solution_primary direct
_atom_sites_solution_secondary difmap
_audit_creation_method SHELXL-97
_cell_angle_alpha 104.899(3)
_cell_angle_beta 114.991(3)
_cell_angle_gamma 93.152(3)
_cell_formula_units_Z 2
_cell_length_a 16.235(3)
_cell_length_b 18.066(3)
_cell_length_c 18.447(3)
_cell_measurement_reflns_used 5821
_cell_measurement_temperature 100(2)
_cell_measurement_theta_max 24.91
_cell_measurement_theta_min 2.29
_cell_volume 4655.7(14)
_computing_cell_refinement 'Bruker SMART'
_computing_data_collection 'Bruker SMART'
_computing_data_reduction 'Bruker SAINT'
_computing_molecular_graphics 'Bruker SHELXTL'
_computing_publication_material 'Bruker SHELXTL'
_computing_structure_refinement 'SHELXL-97 (Sheldrick, 1997)'
_computing_structure_solution 'SHELXS-97 (Sheldrick, 1990)'
_diffrn_ambient_temperature 100(2)
_diffrn_measured_fraction_theta_full 0.990
_diffrn_measured_fraction_theta_max 0.930
_diffrn_measurement_device_type 'CCD area detector'
_diffrn_measurement_method 'phi and omega scans'
_diffrn_radiation_monochromator graphite
_diffrn_radiation_source 'fine-focus sealed tube'
_diffrn_radiation_type MoK\a
_diffrn_radiation_wavelength 0.71073
_diffrn_reflns_av_R_equivalents 0.0612
_diffrn_reflns_av_sigmaI/netI 0.1693
_diffrn_reflns_limit_h_max 21
_diffrn_reflns_limit_h_min -20
_diffrn_reflns_limit_k_max 24
_diffrn_reflns_limit_k_min -24
_diffrn_reflns_limit_l_max 23
_diffrn_reflns_limit_l_min -24
_diffrn_reflns_number 41121
_diffrn_reflns_theta_full 26.00
_diffrn_reflns_theta_max 28.36
_diffrn_reflns_theta_min 1.66
_exptl_absorpt_coefficient_mu 0.339
_exptl_absorpt_correction_T_max 0.9354
_exptl_absorpt_correction_T_min 0.8062
_exptl_absorpt_correction_type multi-scan
_exptl_absorpt_process_details 'Sadabs (Bruker)'
_exptl_crystal_colour orange
_exptl_crystal_density_diffrn 1.349
_exptl_crystal_density_method 'not measured'
_exptl_crystal_description irregular
_exptl_crystal_F_000 1916
_exptl_crystal_size_max 0.60
_exptl_crystal_size_mid 0.20
_exptl_crystal_size_min 0.20
_platon_squeeze_details
;
;
_refine_diff_density_max 0.393
_refine_diff_density_min -0.590
_refine_diff_density_rms 0.083
_refine_ls_extinction_method none
_refine_ls_goodness_of_fit_ref 0.812
_refine_ls_hydrogen_treatment constr
_refine_ls_matrix_type full
_refine_ls_number_parameters 1188
_refine_ls_number_reflns 21644
_refine_ls_number_restraints 786
_refine_ls_restrained_S_all 0.797
_refine_ls_R_factor_all 0.1550
_refine_ls_R_factor_gt 0.0657
_refine_ls_shift/su_max 0.001
_refine_ls_shift/su_mean 0.000
_refine_ls_structure_factor_coef Fsqd
_refine_ls_weighting_details 'calc w=1/[\s^2^(Fo^2^)+(0.0893P)^2^+0.0000P] where P=(Fo^2^+2Fc^2^)/3'
_refine_ls_weighting_scheme calc
_refine_ls_wR_factor_gt 0.1514
_refine_ls_wR_factor_ref 0.1758
_reflns_number_gt 8908
_reflns_number_total 21644
_reflns_threshold_expression >2sigma(I)
_cod_data_source_file ol0625637si20061030_102808.cif
_cod_data_source_block yr703
_cod_depositor_comments
;
The following automatic conversions were performed:

'_symmetry_cell_setting' value 'Triclinic' changed to 'triclinic'
according to /home/saulius/struct/CIF-dictionaries/cif_core.dic
dictionary named 'cif_core.dic' version 2.4.1 from 2010-06-29.

Automatic conversion script
Id: cif_fix_values 1715 2011-07-08 13:25:40Z adriana 
;
_cod_original_cell_volume 4655.4(13)
_cod_database_code 1506317

loop_
_symmetry_equiv_pos_as_xyz
'x, y, z'
'-x, -y, -z'

loop_
_atom_site_label
_atom_site_type_symbol
_atom_site_fract_x
_atom_site_fract_y
_atom_site_fract_z
_atom_site_U_iso_or_equiv
_atom_site_adp_type
_atom_site_occupancy
_atom_site_symmetry_multiplicity
_atom_site_calc_flag
_atom_site_refinement_flags
N1 N 0.2891(2) 0.58158(16) 0.18232(19) 0.0258(7) Uani 1 1 d U
N2 N 0.3107(2) 0.68120(16) 0.33684(19) 0.0251(7) Uani 1 1 d U
O1 O 0.46071(15) 0.49936(12) 0.28404(14) 0.0216(5) Uani 1 1 d U
O2 O 0.48268(14) 0.59741(12) 0.43893(14) 0.0207(5) Uani 1 1 d U
O3 O 0.54951(17) 0.57285(13) 0.60641(16) 0.0276(6) Uani 1 1 d U
H3 H 0.5536 0.5315 0.6196 0.041 Uiso 1 1 calc R
O4 O 0.48674(18) 0.34252(13) 0.26078(17) 0.0358(7) Uani 1 1 d U
H4 H 0.4558 0.3537 0.2875 0.054 Uiso 1 1 calc R
O5 O 0.67215(17) 1.05845(14) 0.50220(16) 0.0322(6) Uani 1 1 d U
O6 O 0.78479(16) 1.09195(14) 0.47015(16) 0.0316(6) Uani 1 1 d U
O7 O 0.85439(17) 1.11947(14) 0.66647(16) 0.0351(6) Uani 1 1 d U
O8 O 0.91782(17) 1.01620(14) 0.69048(16) 0.0324(6) Uani 1 1 d U
O9 O 0.83802(17) 0.63480(15) 0.08138(16) 0.0320(6) Uani 1 1 d U
O10 O 0.73603(16) 0.67457(14) -0.02155(15) 0.0295(6) Uani 1 1 d U
O11 O 0.60874(17) 0.77440(15) 0.04077(16) 0.0350(6) Uani 1 1 d U
O12 O 0.74670(17) 0.83815(14) 0.06872(16) 0.0334(6) Uani 1 1 d U
O13 O 1.11532(17) 0.55789(15) 0.43765(17) 0.0342(6) Uani 1 1 d U
O14 O 1.24246(16) 0.64522(14) 0.53713(15) 0.0297(6) Uani 1 1 d U
O15 O 1.19872(17) 0.75936(14) 0.67817(16) 0.0334(6) Uani 1 1 d U
O16 O 1.15912(18) 0.63541(14) 0.67008(16) 0.0351(6) Uani 1 1 d U
C1 C 0.6334(2) 0.65989(18) 0.4760(2) 0.0186(7) Uani 1 1 d U
C2 C 0.5590(2) 0.67404(18) 0.3921(2) 0.0184(7) Uani 1 1 d U
C3 C 0.5458(2) 0.61677(18) 0.3022(2) 0.0197(8) Uani 1 1 d U
C4 C 0.6082(2) 0.55034(19) 0.3036(2) 0.0201(8) Uani 1 1 d U
C5 C 0.6862(2) 0.55675(18) 0.3891(2) 0.0180(7) Uani 1 1 d U
C6 C 0.6967(2) 0.60341(19) 0.4633(2) 0.0211(8) Uani 1 1 d U
C7 C 0.7896(2) 0.63247(18) 0.5324(2) 0.0210(8) Uani 1 1 d U
C8 C 0.7938(2) 0.71119(18) 0.5780(2) 0.0188(7) Uani 1 1 d U
C9 C 0.7063(2) 0.73190(18) 0.5395(2) 0.0191(7) Uani 1 1 d U
C10 C 0.7036(2) 0.80621(19) 0.5334(2) 0.0204(8) Uani 1 1 d U
C11 C 0.6384(2) 0.81782(19) 0.4549(2) 0.0196(8) Uani 1 1 d U
C12 C 0.5807(2) 0.75458(19) 0.3870(2) 0.0191(7) Uani 1 1 d U
C13 C 0.5697(2) 0.75213(19) 0.3063(2) 0.0193(7) Uani 1 1 d U
C14 C 0.5621(2) 0.67382(18) 0.2599(2) 0.0191(7) Uani 1 1 d U
C15 C 0.6014(2) 0.66056(19) 0.2059(2) 0.0204(8) Uani 1 1 d U
C16 C 0.6537(2) 0.59768(19) 0.2025(2) 0.0209(8) Uani 1 1 d U
C17 C 0.6641(2) 0.55208(18) 0.2535(2) 0.0197(8) Uani 1 1 d U
C18 C 0.7516(2) 0.53375(18) 0.2959(2) 0.0189(7) Uani 1 1 d U
C19 C 0.7664(2) 0.53630(18) 0.3794(2) 0.0211(8) Uani 1 1 d U
C20 C 0.8553(2) 0.56193(18) 0.4459(2) 0.0218(8) Uani 1 1 d U
C21 C 0.8672(2) 0.61152(19) 0.5246(2) 0.0200(8) Uani 1 1 d U
C22 C 0.9530(2) 0.66726(19) 0.5632(2) 0.0217(8) Uani 1 1 d U
C23 C 0.9562(2) 0.74352(19) 0.6047(2) 0.0210(8) Uani 1 1 d U
C24 C 0.8765(2) 0.76650(19) 0.6137(2) 0.0224(8) Uani 1 1 d U
C25 C 0.8713(2) 0.84385(18) 0.6091(2) 0.0208(8) Uani 1 1 d U
C26 C 0.7865(2) 0.86425(18) 0.5710(2) 0.0195(8) Uani 1 1 d U
C27 C 0.7694(2) 0.91932(18) 0.5213(2) 0.0196(7) Uani 1 1 d U
C28 C 0.6818(2) 0.88249(18) 0.4440(2) 0.0200(8) Uani 1 1 d U
C29 C 0.6688(2) 0.88116(18) 0.3646(2) 0.0187(7) Uani 1 1 d U
C30 C 0.6117(2) 0.81507(18) 0.2941(2) 0.0186(7) Uani 1 1 d U
C31 C 0.6495(2) 0.79982(19) 0.2357(2) 0.0205(8) Uani 1 1 d U
C32 C 0.6440(2) 0.72367(19) 0.1915(2) 0.0213(8) Uani 1 1 d U
C33 C 0.7167(2) 0.6967(2) 0.1675(2) 0.0215(8) Uani 1 1 d U
C34 C 0.7297(2) 0.62196(19) 0.1871(2) 0.0222(8) Uani 1 1 d U
C35 C 0.8140(2) 0.60308(19) 0.2270(2) 0.0198(8) Uani 1 1 d U
C36 C 0.8273(2) 0.55799(19) 0.2833(2) 0.0209(8) Uani 1 1 d U
C37 C 0.9189(2) 0.58418(19) 0.3530(2) 0.0217(8) Uani 1 1 d U
C38 C 0.9333(2) 0.58399(18) 0.4316(2) 0.0226(8) Uani 1 1 d U
C39 C 1.0020(2) 0.64435(19) 0.5105(2) 0.0220(8) Uani 1 1 d U
C40 C 1.0520(2) 0.71646(19) 0.4983(2) 0.0221(8) Uani 1 1 d U
C41 C 1.0413(2) 0.79539(19) 0.5390(2) 0.0230(8) Uani 1 1 d U
C42 C 1.0010(2) 0.80950(19) 0.5929(2) 0.0221(8) Uani 1 1 d U
C43 C 0.9496(2) 0.87081(19) 0.5954(2) 0.0207(8) Uani 1 1 d U
C44 C 0.9387(2) 0.91787(18) 0.5444(2) 0.0211(8) Uani 1 1 d U
C45 C 0.8543(2) 0.94984(18) 0.5068(2) 0.0214(8) Uani 1 1 d U
C46 C 0.8341(2) 0.93689(18) 0.4177(2) 0.0213(8) Uani 1 1 d U
C47 C 0.7467(2) 0.90859(19) 0.3506(2) 0.0219(8) Uani 1 1 d U
C48 C 0.7347(2) 0.85829(19) 0.2706(2) 0.0217(8) Uani 1 1 d U
C49 C 0.8114(2) 0.83748(19) 0.2606(2) 0.0212(8) Uani 1 1 d U
C50 C 0.9001(2) 0.86301(19) 0.3309(2) 0.0214(8) Uani 1 1 d U
C51 C 0.9520(2) 0.8002(2) 0.3286(2) 0.0244(8) Uani 1 1 d U
C52 C 1.0136(2) 0.78902(19) 0.4030(2) 0.0232(8) Uani 1 1 d U
C53 C 1.0230(2) 0.71251(19) 0.4088(2) 0.0226(8) Uani 1 1 d U
C54 C 0.9641(2) 0.64946(19) 0.3406(2) 0.0214(8) Uani 1 1 d U
C55 C 0.8996(2) 0.66109(19) 0.2638(2) 0.0209(8) Uani 1 1 d U
C56 C 0.8960(2) 0.73524(19) 0.2558(2) 0.0217(8) Uani 1 1 d U
C57 C 0.8100(2) 0.75970(19) 0.2056(2) 0.0211(8) Uani 1 1 d U
C58 C 0.9119(2) 0.91143(19) 0.4079(2) 0.0235(8) Uani 1 1 d U
C59 C 0.9758(2) 0.89933(18) 0.4851(2) 0.0199(8) Uani 1 1 d U
C60 C 1.0253(2) 0.83989(19) 0.4829(2) 0.0218(8) Uani 1 1 d U
C61 C 0.4465(2) 0.56288(18) 0.2474(2) 0.0207(8) Uani 1 1 d U
C62 C 0.3678(2) 0.59808(19) 0.2523(2) 0.0236(8) Uani 1 1 d U
C63 C 0.2187(2) 0.6158(2) 0.1879(2) 0.0258(8) Uani 1 1 d U
C64 C 0.1343(3) 0.6015(2) 0.1156(3) 0.0361(10) Uani 1 1 d U
H64 H 0.1265 0.5678 0.0634 0.043 Uiso 1 1 calc R
C65 C 0.0631(3) 0.6362(2) 0.1201(3) 0.0377(10) Uani 1 1 d U
H65 H 0.0055 0.6256 0.0712 0.045 Uiso 1 1 calc R
C66 C 0.0747(3) 0.6877(2) 0.1972(3) 0.0348(10) Uani 1 1 d U
H66 H 0.0253 0.7125 0.1993 0.042 Uiso 1 1 calc R
C67 C 0.1548(2) 0.7022(2) 0.2675(2) 0.0286(9) Uani 1 1 d U
H67 H 0.1612 0.7365 0.3189 0.034 Uiso 1 1 calc R
C68 C 0.2302(2) 0.66650(19) 0.2656(2) 0.0242(8) Uani 1 1 d U
C69 C 0.3785(2) 0.64769(19) 0.3297(2) 0.0227(8) Uani 1 1 d U
C70 C 0.4693(2) 0.66400(18) 0.4072(2) 0.0207(8) Uani 1 1 d U
C71 C 0.4849(2) 0.72856(19) 0.4856(2) 0.0203(8) Uani 1 1 d U
C72 C 0.4574(2) 0.80016(19) 0.4988(2) 0.0240(8) Uani 1 1 d U
H72 H 0.4171 0.8162 0.4531 0.029 Uiso 1 1 calc R
C73 C 0.4913(2) 0.8475(2) 0.5818(2) 0.0251(8) Uani 1 1 d U
H73 H 0.4729 0.8966 0.5926 0.030 Uiso 1 1 calc R
C74 C 0.5503(2) 0.8256(2) 0.6486(2) 0.0288(9) Uani 1 1 d U
H74 H 0.5710 0.8590 0.7043 0.035 Uiso 1 1 calc R
C75 C 0.5801(2) 0.75505(19) 0.6352(2) 0.0225(8) Uani 1 1 d U
H75 H 0.6225 0.7399 0.6806 0.027 Uiso 1 1 calc R
C76 C 0.5450(2) 0.70743(19) 0.5523(2) 0.0205(8) Uani 1 1 d U
C77 C 0.5688(2) 0.63265(18) 0.5136(2) 0.0206(8) Uani 1 1 d U
C78 C 0.6040(2) 0.5786(2) 0.5640(2) 0.0243(8) Uani 1 1 d U
H78A H 0.5994 0.5266 0.5267 0.029 Uiso 1 1 calc R
H78B H 0.6697 0.5990 0.6054 0.029 Uiso 1 1 calc R
C79 C 0.4364(2) 0.52215(19) 0.1603(2) 0.0226(8) Uani 1 1 d U
C80 C 0.3927(2) 0.5364(2) 0.0837(2) 0.0271(8) Uani 1 1 d U
H80 H 0.3600 0.5782 0.0780 0.033 Uiso 1 1 calc R
C81 C 0.3990(3) 0.4859(2) 0.0153(2) 0.0328(9) Uani 1 1 d U
H81 H 0.3687 0.4932 -0.0384 0.039 Uiso 1 1 calc R
C82 C 0.4479(2) 0.4259(2) 0.0237(2) 0.0307(9) Uani 1 1 d U
H82 H 0.4507 0.3928 -0.0241 0.037 Uiso 1 1 calc R
C83 C 0.4928(2) 0.4133(2) 0.1005(2) 0.0273(9) Uani 1 1 d U
H83 H 0.5273 0.3725 0.1069 0.033 Uiso 1 1 calc R
C84 C 0.4856(2) 0.4625(2) 0.1682(2) 0.0240(8) Uani 1 1 d U
C85 C 0.5313(2) 0.47289(19) 0.2613(2) 0.0228(8) Uani 1 1 d U
C86 C 0.5633(2) 0.40553(19) 0.2921(2) 0.0281(9) Uani 1 1 d U
H86A H 0.6094 0.3870 0.2732 0.034 Uiso 1 1 calc R
H86B H 0.5937 0.4229 0.3544 0.034 Uiso 1 1 calc R
C87 C 0.8106(2) 1.00598(19) 0.5507(2) 0.0233(8) Uani 1 1 d U
C88 C 0.7469(2) 1.05378(19) 0.5045(2) 0.0251(8) Uani 1 1 d U
C89 C 0.7313(3) 1.1437(3) 0.4301(3) 0.0487(12) Uani 1 1 d U
H89A H 0.6718 1.1137 0.3841 0.073 Uiso 1 1 calc R
H89B H 0.7651 1.1697 0.4075 0.073 Uiso 1 1 calc R
H89C H 0.7206 1.1830 0.4714 0.073 Uiso 1 1 calc R
C90 C 0.8632(2) 1.0529(2) 0.6421(2) 0.0247(8) Uani 1 1 d U
C91 C 0.9676(3) 1.0595(2) 0.7783(2) 0.0415(10) Uani 1 1 d U
H91A H 1.0078 1.1061 0.7857 0.062 Uiso 1 1 calc R
H91B H 1.0053 1.0269 0.8090 0.062 Uiso 1 1 calc R
H91C H 0.9236 1.0750 0.8003 0.062 Uiso 1 1 calc R
C92 C 0.7474(2) 0.72753(19) 0.1120(2) 0.0216(8) Uani 1 1 d U
C93 C 0.7808(2) 0.6734(2) 0.0573(2) 0.0257(8) Uani 1 1 d U
C94 C 0.7603(3) 0.6243(2) -0.0820(2) 0.0341(9) Uani 1 1 d U
H94A H 0.8247 0.6427 -0.0681 0.051 Uiso 1 1 calc R
H94B H 0.7195 0.6256 -0.1386 0.051 Uiso 1 1 calc R
H94C H 0.7531 0.5708 -0.0799 0.051 Uiso 1 1 calc R
C95 C 0.6917(3) 0.7821(2) 0.0701(2) 0.0280(9) Uani 1 1 d U
C96 C 0.6998(3) 0.8894(3) 0.0228(3) 0.0532(12) Uani 1 1 d U
H96A H 0.6606 0.8592 -0.0363 0.080 Uiso 1 1 calc R
H96B H 0.7457 0.9296 0.0263 0.080 Uiso 1 1 calc R
H96C H 0.6613 0.9143 0.0472 0.080 Uiso 1 1 calc R
C97 C 1.1050(2) 0.66235(19) 0.5429(2) 0.0220(8) Uani 1 1 d U
C98 C 1.1527(2) 0.6141(2) 0.4992(2) 0.0233(8) Uani 1 1 d U
C99 C 1.2962(3) 0.6107(2) 0.4968(3) 0.0365(10) Uani 1 1 d U
H99A H 1.2888 0.5547 0.4894 0.055 Uiso 1 1 calc R
H99B H 1.3616 0.6350 0.5318 0.055 Uiso 1 1 calc R
H99C H 1.2747 0.6190 0.4417 0.055 Uiso 1 1 calc R
C100 C 1.1614(2) 0.6931(2) 0.6377(2) 0.0262(8) Uani 1 1 d U
C101 C 1.2045(3) 0.6578(2) 0.7605(3) 0.0456(11) Uani 1 1 d U
H10A H 1.2702 0.6785 0.7814 0.068 Uiso 1 1 calc R
H10B H 1.1983 0.6123 0.7786 0.068 Uiso 1 1 calc R
H10C H 1.1759 0.6980 0.7831 0.068 Uiso 1 1 calc R
Cl1 Cl 0.92186(9) 0.11793(8) 0.17874(9) 0.0683(4) Uani 1 1 d U
Cl2 Cl 0.82522(9) 0.01896(7) 0.23018(8) 0.0641(4) Uani 1 1 d U
Cl3 Cl 0.72511(9) 0.10205(8) 0.11593(10) 0.0788(4) Uani 1 1 d U
C102 C 0.8281(3) 0.1033(3) 0.1996(3) 0.0485(12) Uani 1 1 d U
H102 H 0.8369 0.1487 0.2482 0.058 Uiso 1 1 calc R
Cl4 Cl 0.03973(11) 0.34130(8) 0.23441(9) 0.0771(4) Uani 1 1 d U
Cl5 Cl 0.18746(10) 0.45839(8) 0.26171(9) 0.0733(4) Uani 1 1 d U
Cl6 Cl -0.00122(12) 0.48307(8) 0.19457(10) 0.0832(5) Uani 1 1 d U
C103 C 0.0791(4) 0.4409(3) 0.2614(3) 0.0598(14) Uani 1 1 d U
H103 H 0.0876 0.4660 0.3197 0.072 Uiso 1 1 calc R
Cl7 Cl 0.69923(8) 0.00466(7) 0.69121(9) 0.0568(3) Uani 1 1 d U
Cl8 Cl 0.53486(9) 0.06554(9) 0.61898(13) 0.0951(6) Uani 1 1 d U
Cl9 Cl 0.69066(17) 0.16236(9) 0.76833(13) 0.1317(9) Uani 1 1 d U
C104 C 0.6539(3) 0.0884(3) 0.6732(3) 0.0536(13) Uani 1 1 d U
H104 H 0.6779 0.1071 0.6380 0.064 Uiso 1 1 calc R

loop_
_atom_site_aniso_label
_atom_site_aniso_U_11
_atom_site_aniso_U_22
_atom_site_aniso_U_33
_atom_site_aniso_U_23
_atom_site_aniso_U_13
_atom_site_aniso_U_12
N1 0.0235(17) 0.0236(16) 0.0310(19) 0.0056(14) 0.0153(15) -0.0016(13)
N2 0.0249(17) 0.0212(16) 0.0354(19) 0.0077(14) 0.0203(16) 0.0002(13)
O1 0.0226(13) 0.0151(12) 0.0308(14) 0.0043(11) 0.0178(11) -0.0014(10)
O2 0.0182(12) 0.0152(12) 0.0252(14) 0.0024(10) 0.0098(11) -0.0049(9)
O3 0.0362(15) 0.0215(13) 0.0385(16) 0.0126(12) 0.0276(13) 0.0015(11)
O4 0.0404(16) 0.0185(13) 0.0539(19) 0.0021(12) 0.0330(15) -0.0082(12)
O5 0.0287(15) 0.0325(15) 0.0474(17) 0.0176(13) 0.0251(14) 0.0064(12)
O6 0.0276(14) 0.0289(14) 0.0492(17) 0.0224(13) 0.0214(13) 0.0061(11)
O7 0.0411(16) 0.0253(15) 0.0352(16) 0.0037(12) 0.0175(14) 0.0027(12)
O8 0.0297(15) 0.0280(14) 0.0295(16) 0.0036(12) 0.0075(13) 0.0051(12)
O9 0.0294(15) 0.0392(16) 0.0303(15) 0.0079(13) 0.0176(13) 0.0074(13)
O10 0.0312(14) 0.0345(15) 0.0255(15) 0.0089(12) 0.0159(12) 0.0023(12)
O11 0.0266(15) 0.0431(17) 0.0373(17) 0.0162(13) 0.0144(13) 0.0048(12)
O12 0.0370(15) 0.0278(14) 0.0368(16) 0.0153(13) 0.0162(13) -0.0037(12)
O13 0.0311(15) 0.0319(15) 0.0377(17) 0.0010(14) 0.0192(13) 0.0069(12)
O14 0.0233(14) 0.0331(15) 0.0377(16) 0.0106(12) 0.0184(13) 0.0053(11)
O15 0.0342(15) 0.0251(15) 0.0337(16) 0.0044(12) 0.0127(13) -0.0047(12)
O16 0.0526(17) 0.0252(14) 0.0264(15) 0.0090(12) 0.0163(14) 0.0079(13)
C1 0.0171(17) 0.0156(17) 0.025(2) 0.0057(15) 0.0119(16) -0.0023(13)
C2 0.0137(17) 0.0176(17) 0.0224(19) 0.0025(15) 0.0093(15) -0.0018(13)
C3 0.0172(17) 0.0157(17) 0.027(2) 0.0037(15) 0.0129(16) -0.0037(13)
C4 0.0204(18) 0.0174(17) 0.026(2) 0.0078(15) 0.0131(16) -0.0001(14)
C5 0.0192(18) 0.0120(16) 0.027(2) 0.0081(15) 0.0130(16) -0.0008(13)
C6 0.0247(19) 0.0173(18) 0.027(2) 0.0078(16) 0.0171(17) 0.0004(14)
C7 0.0261(19) 0.0163(17) 0.025(2) 0.0059(15) 0.0165(17) -0.0003(14)
C8 0.0235(19) 0.0172(17) 0.0176(18) 0.0014(14) 0.0140(16) -0.0017(14)
C9 0.0227(19) 0.0156(17) 0.0206(19) -0.0001(15) 0.0151(16) -0.0023(14)
C10 0.0184(18) 0.0188(18) 0.029(2) 0.0066(16) 0.0162(17) 0.0018(14)
C11 0.0170(18) 0.0183(18) 0.029(2) 0.0064(16) 0.0155(16) 0.0028(14)
C12 0.0154(17) 0.0178(17) 0.026(2) 0.0073(15) 0.0108(16) 0.0042(14)
C13 0.0127(17) 0.0204(18) 0.0201(19) 0.0028(15) 0.0057(15) -0.0023(13)
C14 0.0142(17) 0.0189(18) 0.025(2) 0.0065(15) 0.0101(16) 0.0010(14)
C15 0.0184(18) 0.0218(18) 0.0210(19) 0.0045(15) 0.0107(16) -0.0007(14)
C16 0.0218(18) 0.0169(17) 0.023(2) 0.0007(15) 0.0127(16) -0.0039(14)
C17 0.0188(18) 0.0155(17) 0.024(2) -0.0016(15) 0.0144(16) -0.0023(14)
C18 0.0194(18) 0.0107(16) 0.028(2) 0.0037(15) 0.0139(16) -0.0017(13)
C19 0.026(2) 0.0131(17) 0.032(2) 0.0080(15) 0.0193(18) 0.0025(14)
C20 0.025(2) 0.0124(17) 0.033(2) 0.0080(16) 0.0170(18) 0.0040(14)
C21 0.0189(18) 0.0186(18) 0.025(2) 0.0082(16) 0.0115(16) -0.0004(14)
C22 0.0182(18) 0.0238(19) 0.027(2) 0.0122(16) 0.0111(16) 0.0045(15)
C23 0.0188(18) 0.0206(18) 0.025(2) 0.0083(16) 0.0102(16) 0.0002(14)
C24 0.0206(19) 0.0202(18) 0.025(2) 0.0058(16) 0.0104(16) -0.0007(14)
C25 0.0235(19) 0.0149(17) 0.023(2) 0.0012(15) 0.0132(16) -0.0024(14)
C26 0.0210(19) 0.0147(17) 0.0209(19) -0.0005(15) 0.0118(16) -0.0035(14)
C27 0.0189(18) 0.0124(16) 0.031(2) 0.0049(15) 0.0161(16) 0.0014(13)
C28 0.0188(18) 0.0126(17) 0.031(2) 0.0035(15) 0.0158(17) 0.0000(13)
C29 0.0156(17) 0.0166(17) 0.024(2) 0.0038(15) 0.0106(16) 0.0025(13)
C30 0.0140(17) 0.0190(17) 0.0230(19) 0.0043(15) 0.0102(15) 0.0000(13)
C31 0.0195(18) 0.0203(18) 0.024(2) 0.0082(16) 0.0115(16) 0.0023(14)
C32 0.0181(18) 0.0243(19) 0.023(2) 0.0092(16) 0.0096(16) 0.0001(14)
C33 0.0180(18) 0.0246(19) 0.023(2) 0.0076(16) 0.0100(16) -0.0009(14)
C34 0.025(2) 0.0206(18) 0.0199(19) 0.0002(15) 0.0142(16) -0.0040(15)
C35 0.0199(18) 0.0208(18) 0.0219(19) 0.0045(15) 0.0140(16) -0.0001(14)
C36 0.0221(19) 0.0161(17) 0.025(2) 0.0027(15) 0.0135(17) 0.0034(14)
C37 0.0217(19) 0.0191(18) 0.033(2) 0.0095(16) 0.0193(17) 0.0070(14)
C38 0.0258(19) 0.0133(17) 0.032(2) 0.0051(16) 0.0166(17) 0.0070(14)
C39 0.0226(19) 0.0191(18) 0.030(2) 0.0102(16) 0.0152(17) 0.0044(15)
C40 0.0186(18) 0.0199(18) 0.032(2) 0.0082(16) 0.0158(17) -0.0002(14)
C41 0.0175(18) 0.0225(19) 0.030(2) 0.0076(16) 0.0122(17) -0.0014(14)
C42 0.0155(17) 0.0227(19) 0.024(2) 0.0062(16) 0.0063(16) -0.0022(14)
C43 0.0179(18) 0.0186(18) 0.022(2) 0.0008(15) 0.0102(16) -0.0029(14)
C44 0.0163(18) 0.0166(17) 0.026(2) 0.0027(15) 0.0089(16) -0.0039(14)
C45 0.0197(18) 0.0149(17) 0.034(2) 0.0071(16) 0.0173(17) -0.0016(14)
C46 0.0244(19) 0.0116(16) 0.034(2) 0.0084(16) 0.0188(18) 0.0010(14)
C47 0.0196(18) 0.0185(18) 0.031(2) 0.0096(16) 0.0141(17) 0.0000(14)
C48 0.0179(18) 0.0202(18) 0.031(2) 0.0126(16) 0.0122(16) -0.0004(14)
C49 0.0220(19) 0.0186(18) 0.030(2) 0.0125(16) 0.0164(17) -0.0010(14)
C50 0.0194(18) 0.0195(18) 0.030(2) 0.0108(16) 0.0150(17) -0.0024(14)
C51 0.0197(19) 0.028(2) 0.034(2) 0.0129(17) 0.0184(18) 0.0010(15)
C52 0.0145(17) 0.0229(19) 0.035(2) 0.0096(17) 0.0140(17) -0.0013(14)
C53 0.0188(18) 0.0227(19) 0.032(2) 0.0078(16) 0.0178(17) 0.0012(14)
C54 0.0184(18) 0.0216(18) 0.029(2) 0.0052(16) 0.0170(17) 0.0008(14)
C55 0.0181(18) 0.0196(18) 0.029(2) 0.0051(16) 0.0158(16) -0.0015(14)
C56 0.0199(18) 0.0217(18) 0.026(2) 0.0041(16) 0.0159(16) -0.0035(14)
C57 0.0223(19) 0.0214(18) 0.024(2) 0.0065(16) 0.0156(17) -0.0005(14)
C58 0.0206(19) 0.0160(17) 0.037(2) 0.0097(16) 0.0157(18) -0.0041(14)
C59 0.0176(18) 0.0150(17) 0.029(2) 0.0040(15) 0.0149(16) -0.0012(14)
C60 0.0143(17) 0.0228(19) 0.028(2) 0.0064(16) 0.0116(16) -0.0051(14)
C61 0.0224(18) 0.0153(17) 0.026(2) 0.0064(15) 0.0132(16) -0.0030(14)
C62 0.027(2) 0.0206(18) 0.032(2) 0.0106(17) 0.0205(19) 0.0000(15)
C63 0.0215(19) 0.026(2) 0.036(2) 0.0111(17) 0.0186(18) 0.0012(15)
C64 0.032(2) 0.042(2) 0.030(2) 0.0061(19) 0.012(2) 0.0032(19)
C65 0.022(2) 0.046(3) 0.040(3) 0.010(2) 0.0109(19) 0.0039(18)
C66 0.027(2) 0.041(2) 0.047(3) 0.018(2) 0.024(2) 0.0083(18)
C67 0.027(2) 0.028(2) 0.037(2) 0.0073(18) 0.021(2) 0.0027(16)
C68 0.0197(19) 0.0204(18) 0.032(2) 0.0073(16) 0.0131(18) -0.0044(14)
C69 0.0190(19) 0.0184(18) 0.032(2) 0.0074(16) 0.0129(17) -0.0014(14)
C70 0.0240(19) 0.0150(17) 0.030(2) 0.0070(15) 0.0190(17) 0.0012(14)
C71 0.0140(17) 0.0235(19) 0.028(2) 0.0050(16) 0.0159(16) -0.0028(14)
C72 0.0199(18) 0.0207(19) 0.036(2) 0.0093(17) 0.0174(17) -0.0002(15)
C73 0.024(2) 0.0184(18) 0.035(2) 0.0054(17) 0.0170(18) 0.0025(15)
C74 0.029(2) 0.023(2) 0.033(2) -0.0007(17) 0.0192(19) -0.0024(16)
C75 0.0186(18) 0.0227(19) 0.030(2) 0.0079(16) 0.0146(17) 0.0021(14)
C76 0.0168(18) 0.0207(18) 0.026(2) 0.0066(16) 0.0121(16) -0.0006(14)
C77 0.0179(18) 0.0176(17) 0.024(2) -0.0001(15) 0.0125(16) -0.0046(14)
C78 0.0243(19) 0.0224(19) 0.032(2) 0.0080(16) 0.0182(18) 0.0025(15)
C79 0.0193(18) 0.0181(18) 0.030(2) 0.0030(16) 0.0140(17) -0.0073(14)
C80 0.0184(19) 0.026(2) 0.029(2) 0.0015(17) 0.0094(17) -0.0094(15)
C81 0.030(2) 0.038(2) 0.026(2) 0.0042(18) 0.0144(18) -0.0114(18)
C82 0.033(2) 0.028(2) 0.026(2) -0.0050(17) 0.0179(19) -0.0071(17)
C83 0.025(2) 0.0222(19) 0.033(2) 0.0021(17) 0.0168(18) -0.0050(15)
C84 0.0209(19) 0.0234(19) 0.027(2) 0.0014(16) 0.0148(17) -0.0079(15)
C85 0.0192(18) 0.0177(18) 0.034(2) 0.0030(16) 0.0174(17) -0.0021(14)
C86 0.029(2) 0.0216(19) 0.040(2) 0.0056(17) 0.0239(19) -0.0038(16)
C87 0.0197(18) 0.0196(18) 0.030(2) 0.0040(16) 0.0134(17) -0.0023(14)
C88 0.026(2) 0.0162(18) 0.032(2) 0.0031(16) 0.0157(18) -0.0018(15)
C89 0.037(2) 0.054(3) 0.081(4) 0.045(3) 0.036(3) 0.018(2)
C90 0.0204(19) 0.0188(19) 0.036(2) 0.0036(17) 0.0176(18) -0.0016(15)
C91 0.043(3) 0.040(2) 0.034(3) 0.005(2) 0.014(2) 0.003(2)
C92 0.0222(19) 0.0245(19) 0.023(2) 0.0097(16) 0.0141(16) -0.0015(15)
C93 0.022(2) 0.026(2) 0.029(2) 0.0071(17) 0.0142(18) -0.0058(16)
C94 0.036(2) 0.038(2) 0.028(2) 0.0006(18) 0.0214(19) -0.0040(18)
C95 0.032(2) 0.029(2) 0.023(2) 0.0033(17) 0.0163(18) -0.0011(17)
C96 0.053(3) 0.048(3) 0.055(3) 0.028(2) 0.014(2) 0.006(2)
C97 0.0204(18) 0.0197(18) 0.028(2) 0.0070(16) 0.0135(17) 0.0022(14)
C98 0.0218(19) 0.023(2) 0.034(2) 0.0154(18) 0.0166(18) 0.0075(16)
C99 0.031(2) 0.051(3) 0.040(3) 0.017(2) 0.025(2) 0.013(2)
C100 0.030(2) 0.022(2) 0.036(2) 0.0102(18) 0.0221(19) 0.0104(16)
C101 0.061(3) 0.036(2) 0.037(3) 0.012(2) 0.020(2) 0.009(2)
Cl1 0.0666(9) 0.0780(9) 0.0708(9) 0.0344(8) 0.0343(8) 0.0112(7)
Cl2 0.0652(8) 0.0509(7) 0.0619(8) 0.0198(6) 0.0169(7) -0.0090(6)
Cl3 0.0596(9) 0.0588(9) 0.0882(11) 0.0200(8) 0.0075(8) 0.0139(7)
C102 0.046(3) 0.037(3) 0.048(3) 0.009(2) 0.012(2) 0.004(2)
Cl4 0.1017(11) 0.0562(8) 0.0739(10) 0.0295(7) 0.0367(9) 0.0009(8)
Cl5 0.0872(10) 0.0678(9) 0.0710(10) 0.0232(7) 0.0414(8) 0.0073(8)
Cl6 0.1114(12) 0.0642(9) 0.0978(12) 0.0371(9) 0.0598(10) 0.0366(9)
C103 0.086(4) 0.048(3) 0.058(3) 0.016(3) 0.044(3) 0.015(3)
Cl7 0.0419(6) 0.0562(7) 0.0887(10) 0.0418(7) 0.0332(7) 0.0101(5)
Cl8 0.0539(8) 0.0962(11) 0.1876(18) 0.0981(12) 0.0688(11) 0.0357(8)
Cl9 0.244(2) 0.0569(10) 0.1237(15) -0.0053(10) 0.1361(17) -0.0296(12)
C104 0.059(3) 0.050(3) 0.074(4) 0.027(3) 0.046(3) 0.011(2)

loop_
_atom_type_symbol
_atom_type_description
_atom_type_scat_dispersion_real
_atom_type_scat_dispersion_imag
_atom_type_scat_source
C C 0.0033 0.0016 'International Tables Vol C Tables 4.2.6.8 and 6.1.1.4'
H H 0.0000 0.0000 'International Tables Vol C Tables 4.2.6.8 and 6.1.1.4'
N N 0.0061 0.0033 'International Tables Vol C Tables 4.2.6.8 and 6.1.1.4'
O O 0.0106 0.0060 'International Tables Vol C Tables 4.2.6.8 and 6.1.1.4'
Cl Cl 0.1484 0.1585 'International Tables Vol C Tables 4.2.6.8 and 6.1.1.4'

loop_
_geom_angle_atom_site_label_1
_geom_angle_atom_site_label_2
_geom_angle_atom_site_label_3
_geom_angle
C62 N1 C63 116.9(3)
C69 N2 C68 116.8(3)
C85 O1 C61 97.7(2)
C77 O2 C70 97.8(2)
C78 O3 H3 109.5
C86 O4 H4 109.5
C88 O6 C89 115.5(3)
C90 O8 C91 115.8(3)
C93 O10 C94 116.0(3)
C95 O12 C96 115.1(3)
C98 O14 C99 116.1(3)
C100 O16 C101 115.1(3)
C9 C1 C6 99.8(2)
C9 C1 C77 110.9(3)
C6 C1 C77 114.6(3)
C9 C1 C2 114.8(3)
C6 C1 C2 115.6(3)
C77 C1 C2 101.8(2)
C12 C2 C70 111.5(3)
C12 C2 C1 113.0(3)
C70 C2 C1 98.7(2)
C12 C2 C3 103.0(3)
C70 C2 C3 113.6(2)
C1 C2 C3 117.4(3)
C14 C3 C61 111.4(3)
C14 C3 C4 112.8(2)
C61 C3 C4 99.0(2)
C14 C3 C2 102.7(2)
C61 C3 C2 113.3(2)
C4 C3 C2 118.0(3)
C5 C4 C17 100.0(3)
C5 C4 C85 115.1(3)
C17 C4 C85 111.3(3)
C5 C4 C3 115.6(3)
C17 C4 C3 114.0(3)
C85 C4 C3 101.4(2)
C6 C5 C19 119.8(3)
C6 C5 C4 125.5(3)
C19 C5 C4 109.2(3)
C5 C6 C7 118.8(3)
C5 C6 C1 126.0(3)
C7 C6 C1 109.2(3)
C21 C7 C8 119.5(3)
C21 C7 C6 122.0(3)
C8 C7 C6 108.1(3)
C24 C8 C9 121.1(3)
C24 C8 C7 119.6(3)
C9 C8 C7 108.8(3)
C10 C9 C8 118.4(3)
C10 C9 C1 124.3(3)
C8 C9 C1 110.7(3)
C9 C10 C26 121.6(3)
C9 C10 C11 119.7(3)
C26 C10 C11 108.7(3)
C12 C11 C28 121.3(3)
C12 C11 C10 120.2(3)
C28 C11 C10 107.7(3)
C11 C12 C13 118.6(3)
C11 C12 C2 124.6(3)
C13 C12 C2 111.9(3)
C12 C13 C30 120.9(3)
C12 C13 C14 109.0(3)
C30 C13 C14 121.2(3)
C15 C14 C13 118.3(3)
C15 C14 C3 125.3(3)
C13 C14 C3 111.7(3)
C14 C15 C32 121.7(3)
C14 C15 C16 120.1(3)
C32 C15 C16 108.0(3)
C17 C16 C34 120.5(3)
C17 C16 C15 120.0(3)
C34 C16 C15 108.8(3)
C16 C17 C18 119.2(3)
C16 C17 C4 124.5(3)
C18 C17 C4 109.8(3)
C36 C18 C17 121.3(3)
C36 C18 C19 119.4(3)
C17 C18 C19 108.6(3)
C20 C19 C18 119.4(3)
C20 C19 C5 121.7(3)
C18 C19 C5 108.5(3)
C19 C20 C21 118.9(3)
C19 C20 C38 120.8(3)
C21 C20 C38 109.5(3)
C7 C21 C20 118.7(3)
C7 C21 C22 121.2(3)
C20 C21 C22 109.0(3)
C23 C22 C21 119.3(3)
C23 C22 C39 123.7(3)
C21 C22 C39 107.4(3)
C22 C23 C24 120.3(3)
C22 C23 C42 121.7(3)
C24 C23 C42 106.7(3)
C8 C24 C25 119.2(3)
C8 C24 C23 120.0(3)
C25 C24 C23 109.4(3)
C26 C25 C24 120.1(3)
C26 C25 C43 120.8(3)
C24 C25 C43 107.6(3)
C25 C26 C10 119.5(3)
C25 C26 C27 123.4(3)
C10 C26 C27 107.7(3)
C26 C27 C28 105.8(3)
C26 C27 C87 128.7(3)
C28 C27 C87 122.7(3)
C26 C27 C45 116.1(3)
C28 C27 C45 115.6(3)
C87 C27 C45 58.2(2)
C29 C28 C11 120.0(3)
C29 C28 C27 123.5(3)
C11 C28 C27 108.6(3)
C28 C29 C30 119.3(3)
C28 C29 C47 120.9(3)
C30 C29 C47 107.7(3)
C13 C30 C29 119.7(3)
C13 C30 C31 119.4(3)
C29 C30 C31 109.5(3)
C32 C31 C30 119.7(3)
C32 C31 C48 120.7(3)
C30 C31 C48 107.9(3)
C31 C32 C15 119.6(3)
C31 C32 C33 123.7(3)
C15 C32 C33 108.5(3)
C34 C33 C32 105.5(3)
C34 C33 C92 127.6(3)
C32 C33 C92 124.7(3)
C34 C33 C57 115.2(3)
C32 C33 C57 115.7(3)
C92 C33 C57 57.8(2)
C35 C34 C16 120.1(3)
C35 C34 C33 124.0(3)
C16 C34 C33 107.6(3)
C34 C35 C36 120.1(3)
C34 C35 C55 120.8(3)
C36 C35 C55 106.8(3)
C18 C36 C35 118.6(3)
C18 C36 C37 120.4(3)
C35 C36 C37 109.9(3)
C38 C37 C36 120.1(3)
C38 C37 C54 121.3(3)
C36 C37 C54 107.1(3)
C37 C38 C20 119.8(3)
C37 C38 C39 123.2(3)
C20 C38 C39 107.0(3)
C38 C39 C22 105.7(3)
C38 C39 C97 127.7(3)
C22 C39 C97 124.4(3)
C38 C39 C40 116.0(3)
C22 C39 C40 114.5(3)
C97 C39 C40 57.9(2)
C41 C40 C53 105.0(3)
C41 C40 C97 126.2(3)
C53 C40 C97 126.8(3)
C41 C40 C39 116.1(3)
C53 C40 C39 114.7(3)
C97 C40 C39 57.4(2)
C42 C41 C60 118.5(3)
C42 C41 C40 123.7(3)
C60 C41 C40 108.6(3)
C41 C42 C43 120.6(3)
C41 C42 C23 119.7(3)
C43 C42 C23 108.6(3)
C44 C43 C42 121.1(3)
C44 C43 C25 120.2(3)
C42 C43 C25 107.6(3)
C43 C44 C59 117.6(3)
C43 C44 C45 124.1(3)
C59 C44 C45 108.0(3)
C44 C45 C46 105.9(3)
C44 C45 C87 128.9(3)
C46 C45 C87 122.9(3)
C44 C45 C27 114.9(3)
C46 C45 C27 115.5(3)
C87 C45 C27 58.33(19)
C47 C46 C58 118.7(3)
C47 C46 C45 123.8(3)
C58 C46 C45 107.6(3)
C46 C47 C48 120.6(3)
C46 C47 C29 120.1(3)
C48 C47 C29 107.6(3)
C49 C48 C47 120.0(3)
C49 C48 C31 120.5(3)
C47 C48 C31 107.3(3)
C48 C49 C50 118.9(3)
C48 C49 C57 123.4(3)
C50 C49 C57 108.3(3)
C58 C50 C49 121.1(3)
C58 C50 C51 119.6(3)
C49 C50 C51 108.4(3)
C52 C51 C56 120.9(3)
C52 C51 C50 120.1(3)
C56 C51 C50 109.1(3)
C51 C52 C53 120.8(3)
C51 C52 C60 119.7(3)
C53 C52 C60 109.3(3)
C54 C53 C52 118.4(3)
C54 C53 C40 123.8(3)
C52 C53 C40 107.5(3)
C53 C54 C55 120.5(3)
C53 C54 C37 120.5(3)
C55 C54 C37 107.6(3)
C56 C55 C54 120.9(3)
C56 C55 C35 120.4(3)
C54 C55 C35 108.5(3)
C55 C56 C51 118.0(3)
C55 C56 C57 123.8(3)
C51 C56 C57 107.9(3)
C56 C57 C49 105.3(3)
C56 C57 C92 128.1(3)
C49 C57 C92 124.5(3)
C56 C57 C33 115.3(3)
C49 C57 C33 115.1(3)
C92 C57 C33 58.1(2)
C50 C58 C46 120.4(3)
C50 C58 C59 120.0(3)
C46 C58 C59 109.0(3)
C60 C59 C44 120.7(3)
C60 C59 C58 120.4(3)
C44 C59 C58 108.4(3)
C59 C60 C41 121.2(3)
C59 C60 C52 120.2(3)
C41 C60 C52 108.3(3)
O1 C61 C62 111.2(2)
O1 C61 C79 101.0(2)
C62 C61 C79 117.3(3)
O1 C61 C3 100.0(2)
C62 C61 C3 116.3(3)
C79 C61 C3 108.7(3)
N1 C62 C69 122.2(3)
N1 C62 C61 117.9(3)
C69 C62 C61 119.9(3)
N1 C63 C64 119.4(3)
N1 C63 C68 120.8(3)
C64 C63 C68 119.8(3)
C65 C64 C63 120.1(4)
C65 C64 H64 119.9
C63 C64 H64 119.9
C64 C65 C66 120.2(4)
C64 C65 H65 119.9
C66 C65 H65 119.9
C67 C66 C65 120.9(4)
C67 C66 H66 119.6
C65 C66 H66 119.6
C66 C67 C68 120.5(4)
C66 C67 H67 119.7
C68 C67 H67 119.7
N2 C68 C63 121.3(3)
N2 C68 C67 120.2(3)
C63 C68 C67 118.5(3)
N2 C69 C62 122.0(3)
N2 C69 C70 118.1(3)
C62 C69 C70 119.9(3)
O2 C70 C69 111.4(3)
O2 C70 C71 101.0(3)
C69 C70 C71 118.6(3)
O2 C70 C2 100.4(2)
C69 C70 C2 114.8(3)
C71 C70 C2 108.3(3)
C76 C71 C72 120.4(3)
C76 C71 C70 105.8(3)
C72 C71 C70 133.5(3)
C71 C72 C73 117.2(3)
C71 C72 H72 121.4
C73 C72 H72 121.4
C74 C73 C72 122.2(3)
C74 C73 H73 118.9
C72 C73 H73 118.9
C73 C74 C75 120.5(3)
C73 C74 H74 119.7
C75 C74 H74 119.7
C74 C75 C76 117.1(3)
C74 C75 H75 121.5
C76 C75 H75 121.5
C71 C76 C75 122.5(3)
C71 C76 C77 105.3(3)
C75 C76 C77 131.8(3)
O2 C77 C78 112.6(3)
O2 C77 C76 101.2(3)
C78 C77 C76 119.3(3)
O2 C77 C1 102.2(3)
C78 C77 C1 115.4(3)
C76 C77 C1 104.0(3)
O3 C78 C77 108.1(3)
O3 C78 H78A 110.1
C77 C78 H78A 110.1
O3 C78 H78B 110.1
C77 C78 H78B 110.1
H78A C78 H78B 108.4
C84 C79 C80 121.0(3)
C84 C79 C61 106.3(3)
C80 C79 C61 132.7(3)
C79 C80 C81 116.8(4)
C79 C80 H80 121.6
C81 C80 H80 121.6
C82 C81 C80 121.8(4)
C82 C81 H81 119.1
C80 C81 H81 119.1
C83 C82 C81 121.0(3)
C83 C82 H82 119.5
C81 C82 H82 119.5
C82 C83 C84 117.3(3)
C82 C83 H83 121.3
C84 C83 H83 121.3
C79 C84 C83 122.1(3)
C79 C84 C85 104.5(3)
C83 C84 C85 133.0(3)
O1 C85 C86 111.3(3)
O1 C85 C84 101.1(3)
C86 C85 C84 120.0(3)
O1 C85 C4 101.7(2)
C86 C85 C4 114.6(3)
C84 C85 C4 105.8(3)
O4 C86 C85 110.9(3)
O4 C86 H86A 109.5
C85 C86 H86A 109.5
O4 C86 H86B 109.5
C85 C86 H86B 109.5
H86A C86 H86B 108.0
C90 C87 C88 108.6(3)
C90 C87 C45 121.6(3)
C88 C87 C45 120.1(3)
C90 C87 C27 122.6(3)
C88 C87 C27 114.5(3)
C45 C87 C27 63.4(2)
O5 C88 O6 124.7(3)
O5 C88 C87 123.5(3)
O6 C88 C87 111.8(3)
O6 C89 H89A 109.5
O6 C89 H89B 109.5
H89A C89 H89B 109.5
O6 C89 H89C 109.5
H89A C89 H89C 109.5
H89B C89 H89C 109.5
O7 C90 O8 124.6(3)
O7 C90 C87 120.6(3)
O8 C90 C87 114.9(3)
O8 C91 H91A 109.5
O8 C91 H91B 109.5
H91A C91 H91B 109.5
O8 C91 H91C 109.5
H91A C91 H91C 109.5
H91B C91 H91C 109.5
C93 C92 C57 118.8(3)
C93 C92 C33 118.8(3)
C57 C92 C33 64.0(2)
C93 C92 C95 113.2(3)
C57 C92 C95 116.9(3)
C33 C92 C95 116.7(3)
O9 C93 O10 125.4(3)
O9 C93 C92 124.9(3)
O10 C93 C92 109.7(3)
O10 C94 H94A 109.5
O10 C94 H94B 109.5
H94A C94 H94B 109.5
O10 C94 H94C 109.5
H94A C94 H94C 109.5
H94B C94 H94C 109.5
O11 C95 O12 125.2(4)
O11 C95 C92 124.3(3)
O12 C95 C92 110.4(3)
O12 C96 H96A 109.5
O12 C96 H96B 109.5
H96A C96 H96B 109.5
O12 C96 H96C 109.5
H96A C96 H96C 109.5
H96B C96 H96C 109.5
C39 C97 C98 121.4(3)
C39 C97 C40 64.7(2)
C98 C97 C40 114.7(3)
C39 C97 C100 115.8(3)
C98 C97 C100 113.8(3)
C40 C97 C100 118.0(3)
O13 C98 O14 125.2(3)
O13 C98 C97 125.4(3)
O14 C98 C97 109.3(3)
O14 C99 H99A 109.5
O14 C99 H99B 109.5
H99A C99 H99B 109.5
O14 C99 H99C 109.5
H99A C99 H99C 109.5
H99B C99 H99C 109.5
O15 C100 O16 124.8(3)
O15 C100 C97 125.9(3)
O16 C100 C97 109.2(3)
O16 C101 H10A 109.5
O16 C101 H10B 109.5
H10A C101 H10B 109.5
O16 C101 H10C 109.5
H10A C101 H10C 109.5
H10B C101 H10C 109.5
Cl3 C102 Cl1 111.6(3)
Cl3 C102 Cl2 111.9(2)
Cl1 C102 Cl2 111.4(2)
Cl3 C102 H102 107.2
Cl1 C102 H102 107.2
Cl2 C102 H102 107.2
Cl4 C103 Cl6 111.4(3)
Cl4 C103 Cl5 110.9(3)
Cl6 C103 Cl5 110.8(3)
Cl4 C103 H103 107.9
Cl6 C103 H103 107.9
Cl5 C103 H103 107.9
Cl8 C104 Cl9 111.2(3)
Cl8 C104 Cl7 110.1(2)
Cl9 C104 Cl7 110.2(3)
Cl8 C104 H104 108.4
Cl9 C104 H104 108.4
Cl7 C104 H104 108.4

loop_
_geom_bond_atom_site_label_1
_geom_bond_atom_site_label_2
_geom_bond_distance
N1 C62 1.324(4)
N1 C63 1.357(4)
N2 C69 1.324(4)
N2 C68 1.355(4)
O1 C85 1.443(4)
O1 C61 1.458(4)
O2 C77 1.443(4)
O2 C70 1.456(4)
O3 C78 1.422(4)
O3 H3 0.8400
O4 C86 1.441(4)
O4 H4 0.8400
O5 C88 1.204(4)
O6 C88 1.329(4)
O6 C89 1.442(4)
O7 C90 1.210(4)
O8 C90 1.312(4)
O8 C91 1.436(4)
O9 C93 1.195(4)
O10 C93 1.329(4)
O10 C94 1.453(4)
O11 C95 1.204(4)
O12 C95 1.325(4)
O12 C96 1.447(5)
O13 C98 1.202(4)
O14 C98 1.332(4)
O14 C99 1.440(4)
O15 C100 1.198(4)
O16 C100 1.334(4)
O16 C101 1.439(5)
C1 C9 1.530(4)
C1 C6 1.531(4)
C1 C77 1.600(4)
C1 C2 1.604(5)
C2 C12 1.514(4)
C2 C70 1.603(4)
C2 C3 1.631(5)
C3 C14 1.516(4)
C3 C61 1.586(4)
C3 C4 1.610(5)
C4 C5 1.519(5)
C4 C17 1.548(4)
C4 C85 1.596(4)
C5 C6 1.344(5)
C5 C19 1.443(4)
C6 C7 1.456(5)
C7 C21 1.388(4)
C7 C8 1.435(4)
C8 C24 1.415(4)
C8 C9 1.415(5)
C9 C10 1.377(4)
C10 C26 1.440(4)
C10 C11 1.465(5)
C11 C12 1.381(4)
C11 C28 1.432(4)
C12 C13 1.411(5)
C13 C30 1.409(4)
C13 C14 1.421(4)
C14 C15 1.375(4)
C15 C32 1.440(4)
C15 C16 1.459(5)
C16 C17 1.368(5)
C16 C34 1.449(4)
C17 C18 1.409(5)
C18 C36 1.411(4)
C18 C19 1.442(5)
C19 C20 1.393(5)
C20 C21 1.423(5)
C20 C38 1.453(5)
C21 C22 1.450(4)
C22 C23 1.379(5)
C22 C39 1.494(4)
C23 C24 1.443(4)
C23 C42 1.473(4)
C24 C25 1.427(5)
C25 C26 1.377(5)
C25 C43 1.477(4)
C26 C27 1.481(5)
C27 C28 1.482(5)
C27 C87 1.528(4)
C27 C45 1.605(4)
C28 C29 1.382(5)
C29 C30 1.427(4)
C29 C47 1.477(4)
C30 C31 1.428(4)
C31 C32 1.383(5)
C31 C48 1.476(4)
C32 C33 1.489(4)
C33 C34 1.489(5)
C33 C92 1.518(4)
C33 C57 1.607(4)
C34 C35 1.364(5)
C35 C36 1.432(5)
C35 C55 1.473(4)
C36 C37 1.443(5)
C37 C38 1.370(5)
C37 C54 1.473(4)
C38 C39 1.493(5)
C39 C97 1.501(5)
C39 C40 1.611(4)
C40 C41 1.488(5)
C40 C53 1.494(5)
C40 C97 1.510(5)
C41 C42 1.384(5)
C41 C60 1.417(5)
C42 C43 1.426(5)
C43 C44 1.388(5)
C44 C59 1.437(4)
C44 C45 1.478(5)
C45 C46 1.484(5)
C45 C87 1.526(5)
C46 C47 1.385(5)
C46 C58 1.433(4)
C47 C48 1.445(5)
C48 C49 1.392(4)
C49 C50 1.418(5)
C49 C57 1.499(5)
C50 C58 1.391(5)
C50 C51 1.452(5)
C51 C52 1.390(5)
C51 C56 1.431(5)
C52 C53 1.425(5)
C52 C60 1.449(5)
C53 C54 1.386(5)
C54 C55 1.439(5)
C55 C56 1.386(5)
C56 C57 1.479(5)
C57 C92 1.513(5)
C58 C59 1.444(5)
C59 C60 1.378(5)
C61 C62 1.484(5)
C61 C79 1.518(5)
C62 C69 1.409(5)
C63 C64 1.402(5)
C63 C68 1.418(5)
C64 C65 1.367(5)
C64 H64 0.9500
C65 C66 1.413(5)
C65 H65 0.9500
C66 C67 1.344(5)
C66 H66 0.9500
C67 C68 1.423(5)
C67 H67 0.9500
C69 C70 1.503(5)
C70 C71 1.519(5)
C71 C76 1.372(5)
C71 C72 1.388(5)
C72 C73 1.394(5)
C72 H72 0.9500
C73 C74 1.374(5)
C73 H73 0.9500
C74 C75 1.388(5)
C74 H74 0.9500
C75 C76 1.391(5)
C75 H75 0.9500
C76 C77 1.510(5)
C77 C78 1.491(5)
C78 H78A 0.9900
C78 H78B 0.9900
C79 C84 1.378(5)
C79 C80 1.388(5)
C80 C81 1.401(5)
C80 H80 0.9500
C81 C82 1.382(5)
C81 H81 0.9500
C82 C83 1.380(5)
C82 H82 0.9500
C83 C84 1.389(5)
C83 H83 0.9500
C84 C85 1.508(5)
C85 C86 1.500(5)
C86 H86A 0.9900
C86 H86B 0.9900
C87 C90 1.504(5)
C87 C88 1.507(5)
C89 H89A 0.9800
C89 H89B 0.9800
C89 H89C 0.9800
C91 H91A 0.9800
C91 H91B 0.9800
C91 H91C 0.9800
C92 C93 1.510(5)
C92 C95 1.513(5)
C94 H94A 0.9800
C94 H94B 0.9800
C94 H94C 0.9800
C96 H96A 0.9800
C96 H96B 0.9800
C96 H96C 0.9800
C97 C98 1.500(5)
C97 C100 1.516(5)
C99 H99A 0.9800
C99 H99B 0.9800
C99 H99C 0.9800
C101 H10A 0.9800
C101 H10B 0.9800
C101 H10C 0.9800
Cl1 C102 1.743(5)
Cl2 C102 1.760(4)
Cl3 C102 1.724(4)
C102 H102 1.0000
Cl4 C103 1.743(5)
Cl5 C103 1.766(5)
Cl6 C103 1.742(5)
C103 H103 1.0000
Cl7 C104 1.765(5)
Cl8 C104 1.725(5)
Cl9 C104 1.744(5)
C104 H104 1.0000

loop_
_platon_squeeze_void_nr
_platon_squeeze_void_average_x
_platon_squeeze_void_average_y
_platon_squeeze_void_average_z
_platon_squeeze_void_volume
_platon_squeeze_void_count_electrons
1 -0.006 0.000 0.000 1128.6 182.5
2 0.198 0.265 0.601 24.0 1.7
3 0.802 0.735 0.399 24.0 2.0
